data_7006004
loop_
_publ_author_name
'Cheng, Jian-Wen'
'Zheng, Shou-Tian'
'Yang, Guo-Yu'

_publ_section_title
;
 Diversity of crystal structure with different lanthanide ions
 involving in situ oxidation-hydrolysis reaction.
;
_journal_issue 36
_journal_name_full 'Dalton transactions (Cambridge, England : 2003)'
_journal_page_first 4059
_journal_page_last 4066
_journal_paper_doi 10.1039/b708165k
_journal_year 2007
_chemical_formula_sum 'C8 H8 N O8 Sm'
_chemical_formula_weight 396.50
_chemical_name_systematic
;
?
;
_space_group_IT_number 15
_symmetry_cell_setting monoclinic
_symmetry_space_group_name_Hall '-C 2yc'
_symmetry_space_group_name_H-M 'C 1 2/c 1'
_atom_sites_solution_hydrogens geom
_atom_sites_solution_primary direct
_atom_sites_solution_secondary difmap
_audit_creation_method SHELXL-97
_cell_angle_alpha 90.00
_cell_angle_beta 111.870(5)
_cell_angle_gamma 90.00
_cell_formula_units_Z 8
_cell_length_a 17.856(6)
_cell_length_b 10.009(3)
_cell_length_c 13.003(5)
_cell_measurement_reflns_used 1586
_cell_measurement_temperature 293(2)
_cell_measurement_theta_max 27.4372
_cell_measurement_theta_min 2.3774
_cell_volume 2156.7(13)
_computing_cell_refinement 'CrystalClear (Rigaku Corp., 2000)'
_computing_data_collection 'CrystalClear (Rigaku Corp., 2000)'
_computing_data_reduction 'CrystalClear (Rigaku Corp., 2000)'
_computing_molecular_graphics SHELXTL
_computing_publication_material SHELXTL
_computing_structure_refinement 'SHELXL-97 (Sheldrick, 1997)'
_computing_structure_solution 'SHELXS-97 (Sheldrick, 1990)'
_diffrn_ambient_temperature 293(2)
_diffrn_measured_fraction_theta_full 0.991
_diffrn_measured_fraction_theta_max 0.991
_diffrn_measurement_device_type 'Siemens SMART CCD'
_diffrn_measurement_method 'phi and omega scans'
_diffrn_radiation_monochromator graphite
_diffrn_radiation_source 'fine-focus sealed tube'
_diffrn_radiation_type MoK\a
_diffrn_radiation_wavelength 0.71073
_diffrn_reflns_av_R_equivalents 0.0247
_diffrn_reflns_av_sigmaI/netI 0.0324
_diffrn_reflns_limit_h_max 23
_diffrn_reflns_limit_h_min -22
_diffrn_reflns_limit_k_max 12
_diffrn_reflns_limit_k_min -12
_diffrn_reflns_limit_l_max 6
_diffrn_reflns_limit_l_min -16
_diffrn_reflns_number 5507
_diffrn_reflns_theta_full 27.48
_diffrn_reflns_theta_max 27.48
_diffrn_reflns_theta_min 2.38
_diffrn_standards_decay_% 0
_diffrn_standards_interval_count 0
_diffrn_standards_interval_time .
_diffrn_standards_number 0
_exptl_absorpt_coefficient_mu 5.481
_exptl_absorpt_correction_T_max 0.7002
_exptl_absorpt_correction_T_min 0.3090
_exptl_absorpt_correction_type multi-scan
_exptl_absorpt_process_details 'SADABS (Sheldrick, 1996)'
_exptl_crystal_colour yellow
_exptl_crystal_density_diffrn 2.442
_exptl_crystal_density_method 'not measured'
_exptl_crystal_description Prism
_exptl_crystal_F_000 1512
_exptl_crystal_size_max 0.2800
_exptl_crystal_size_mid 0.1200
_exptl_crystal_size_min 0.0700
_refine_diff_density_max 0.747
_refine_diff_density_min -0.920
_refine_diff_density_rms 0.128
_refine_ls_extinction_method none
_refine_ls_goodness_of_fit_ref 1.099
_refine_ls_hydrogen_treatment constr
_refine_ls_matrix_type full
_refine_ls_number_parameters 163
_refine_ls_number_reflns 2452
_refine_ls_number_restraints 0
_refine_ls_restrained_S_all 1.099
_refine_ls_R_factor_all 0.0230
_refine_ls_R_factor_gt 0.0202
_refine_ls_shift/su_max 0.001
_refine_ls_shift/su_mean 0.000
_refine_ls_structure_factor_coef Fsqd
_refine_ls_weighting_details 'calc w=1/[\s^2^(Fo^2^)+(0.0252P)^2^+1.1411P] where P=(Fo^2^+2Fc^2^)/3'
_refine_ls_weighting_scheme calc
_refine_ls_wR_factor_gt 0.0546
_refine_ls_wR_factor_ref 0.0552
_reflns_number_gt 2171
_reflns_number_total 2452
_reflns_threshold_expression >2sigma(I)
_cod_data_source_file b708165k.txt
_cod_data_source_block 4
_cod_depositor_comments
;
The following automatic conversions were performed:
'_exptl_absorpt_correction_type' value 'Multi-scan' changed to
'multi-scan' according to
'/home/saulius/struct/CIF-dictionaries/cif_core.dic' dictionary named
'cif_core.dic' version 2.4.1 from 2010-06-29.

Automatic conversion script
Id: cif_fix_enum 1527 2010-12-29 10:47:43Z saulius 
;
_cod_original_cell_volume 2156.8(13)
_cod_original_sg_symbol_H-M C2/c
_cod_database_code 7006004

loop_
_symmetry_equiv_pos_as_xyz
'x, y, z'
'-x, y, -z+1/2'
'x+1/2, y+1/2, z'
'-x+1/2, y+1/2, -z+1/2'
'-x, -y, -z'
'x, -y, z-1/2'
'-x+1/2, -y+1/2, -z'
'x+1/2, -y+1/2, z-1/2'

loop_
_atom_site_label
_atom_site_type_symbol
_atom_site_fract_x
_atom_site_fract_y
_atom_site_fract_z
_atom_site_U_iso_or_equiv
_atom_site_adp_type
_atom_site_occupancy
_atom_site_symmetry_multiplicity
_atom_site_calc_flag
_atom_site_refinement_flags
_atom_site_disorder_assembly
_atom_site_disorder_group
Sm Sm 0.175913(9) -0.966397(16) -0.073596(12) 0.01350(7) Uani 1 1 d . . .
C1 C 0.1266(2) -0.6271(4) -0.0797(2) 0.0203(7) Uani 1 1 d . . .
C2 C 0.04390(19) -0.5670(4) -0.1102(3) 0.0168(7) Uani 1 1 d . . .
C3 C -0.0236(2) -0.6477(4) -0.1364(3) 0.0230(7) Uani 1 1 d . . .
H3A H -0.0188 -0.7402 -0.1360 0.028 Uiso 1 1 calc R . .
C4 C -0.0985(2) -0.5881(4) -0.1631(3) 0.0281(8) Uani 1 1 d . . .
H4A H -0.1435 -0.6428 -0.1794 0.034 Uiso 1 1 calc R . .
C5 C -0.0440(2) -0.3790(4) -0.1413(3) 0.0282(8) Uani 1 1 d . . .
H5A H -0.0506 -0.2868 -0.1429 0.034 Uiso 1 1 calc R . .
C6 C 0.0328(2) -0.4295(4) -0.1130(3) 0.0224(7) Uani 1 1 d . . .
H6A H 0.0767 -0.3722 -0.0959 0.027 Uiso 1 1 calc R . .
C7 C 0.0151(2) -1.0111(3) -0.2983(3) 0.0184(7) Uani 1 1 d . . .
C8 C 0.24193(19) -1.2452(3) 0.0541(2) 0.0173(7) Uani 1 1 d . . .
OW1 O 0.17114(16) -0.8803(3) 0.10198(19) 0.0295(6) Uani 1 1 d . . .
O1 O 0.13075(17) -0.7465(3) -0.1043(2) 0.0350(7) Uani 1 1 d . . .
OW2 O 0.24253(13) -0.8732(2) -0.19575(18) 0.0202(5) Uani 1 1 d . . .
O2 O 0.18557(15) -0.5535(3) -0.0330(2) 0.0340(7) Uani 1 1 d . . .
O3 O 0.09039(14) -1.0051(3) -0.2708(2) 0.0248(6) Uani 1 1 d . . .
O4 O -0.03630(15) -1.0179(3) -0.3941(2) 0.0287(6) Uani 1 1 d . . .
O5 O 0.19762(14) -1.1501(2) 0.06033(19) 0.0224(5) Uani 1 1 d . . .
O6 O 0.27424(14) -1.3312(2) 0.12666(17) 0.0237(5) Uani 1 1 d . . .
N N -0.10918(18) -0.4558(4) -0.1666(3) 0.0290(8) Uani 1 1 d . . .

loop_
_atom_site_aniso_label
_atom_site_aniso_U_11
_atom_site_aniso_U_22
_atom_site_aniso_U_33
_atom_site_aniso_U_23
_atom_site_aniso_U_13
_atom_site_aniso_U_12
Sm 0.00981(10) 0.01552(11) 0.01414(10) 0.00119(6) 0.00329(7) 0.00243(6)
C1 0.0191(16) 0.030(2) 0.0128(14) 0.0069(13) 0.0069(13) 0.0075(14)
C2 0.0156(15) 0.0235(18) 0.0113(14) -0.0010(12) 0.0050(12) 0.0022(13)
C3 0.0216(17) 0.0237(19) 0.0251(17) -0.0048(14) 0.0102(14) -0.0027(15)
C4 0.0138(16) 0.046(3) 0.0249(17) -0.0080(17) 0.0075(14) -0.0073(17)
C5 0.0280(19) 0.028(2) 0.0313(19) 0.0073(16) 0.0141(16) 0.0101(16)
C6 0.0180(16) 0.025(2) 0.0246(17) -0.0005(14) 0.0084(14) -0.0003(15)
C7 0.0163(16) 0.0201(18) 0.0191(16) -0.0015(13) 0.0069(14) 0.0013(13)
C8 0.0162(15) 0.0169(17) 0.0173(15) -0.0024(13) 0.0046(12) -0.0023(13)
OW1 0.0424(15) 0.0260(15) 0.0248(13) -0.0031(10) 0.0180(11) -0.0005(12)
O1 0.0413(16) 0.0279(16) 0.0420(16) 0.0126(13) 0.0228(13) 0.0204(13)
OW2 0.0166(11) 0.0242(14) 0.0220(11) 0.0035(10) 0.0096(9) 0.0032(10)
O2 0.0110(12) 0.059(2) 0.0264(14) 0.0006(13) 0.0002(10) 0.0013(12)
O3 0.0104(11) 0.0447(17) 0.0183(12) -0.0007(11) 0.0043(10) 0.0024(11)
O4 0.0139(12) 0.0525(19) 0.0176(12) -0.0027(11) 0.0033(10) 0.0039(11)
O5 0.0263(12) 0.0197(13) 0.0250(12) 0.0031(10) 0.0141(10) 0.0084(10)
O6 0.0343(14) 0.0196(13) 0.0177(11) 0.0058(10) 0.0102(10) 0.0105(11)
N 0.0165(15) 0.049(2) 0.0237(16) 0.0018(14) 0.0100(13) 0.0092(14)

loop_
_atom_type_symbol
_atom_type_description
_atom_type_scat_dispersion_real
_atom_type_scat_dispersion_imag
_atom_type_scat_source
C C 0.0033 0.0016 'International Tables Vol C Tables 4.2.6.8 and 6.1.1.4'
H H 0.0000 0.0000 'International Tables Vol C Tables 4.2.6.8 and 6.1.1.4'
N N 0.0061 0.0033 'International Tables Vol C Tables 4.2.6.8 and 6.1.1.4'
O O 0.0106 0.0060 'International Tables Vol C Tables 4.2.6.8 and 6.1.1.4'
Sm Sm -0.1638 3.4418 'International Tables Vol C Tables 4.2.6.8 and 6.1.1.4'

loop_
_geom_angle_atom_site_label_1
_geom_angle_atom_site_label_2
_geom_angle_atom_site_label_3
_geom_angle
_geom_angle_site_symmetry_1
_geom_angle_site_symmetry_3
_geom_angle_publ_flag
O1 Sm O2 104.03(10) . 7_535 ?
O1 Sm O6 152.35(9) . 7_525 ?
O2 Sm O6 79.66(9) 7_535 7_525 ?
O1 Sm O4 84.43(10) . 2_554 ?
O2 Sm O4 155.31(10) 7_535 2_554 ?
O6 Sm O4 103.71(9) 7_525 2_554 ?
O1 Sm O5 141.34(9) . . ?
O2 Sm O5 78.01(9) 7_535 . ?
O6 Sm O5 66.29(8) 7_525 . ?
O4 Sm O5 81.06(8) 2_554 . ?
O1 Sm OW1 72.51(9) . . ?
O2 Sm OW1 79.43(10) 7_535 . ?
O6 Sm OW1 134.42(8) 7_525 . ?
O4 Sm OW1 81.20(9) 2_554 . ?
O5 Sm OW1 69.97(9) . . ?
O1 Sm O3 85.99(9) . . ?
O2 Sm O3 136.97(9) 7_535 . ?
O6 Sm O3 73.96(8) 7_525 . ?
O4 Sm O3 65.78(9) 2_554 . ?
O5 Sm O3 119.28(9) . . ?
OW1 Sm O3 142.23(9) . . ?
O1 Sm OW2 75.75(9) . . ?
O2 Sm OW2 72.36(9) 7_535 . ?
O6 Sm OW2 79.50(8) 7_525 . ?
O4 Sm OW2 132.30(8) 2_554 . ?
O5 Sm OW2 138.02(8) . . ?
OW1 Sm OW2 130.30(8) . . ?
O3 Sm OW2 69.87(8) . . ?
O2 C1 O1 124.9(3) . . ?
O2 C1 C2 117.5(3) . . ?
O1 C1 C2 117.5(3) . . ?
C3 C2 C6 117.9(3) . . ?
C3 C2 C1 120.7(3) . . ?
C6 C2 C1 121.3(3) . . ?
C2 C3 C4 118.8(4) . . ?
N C4 C3 123.2(3) . . ?
N C5 C6 123.1(4) . . ?
C5 C6 C2 119.3(3) . . ?
O4 C7 O3 126.8(3) . . ?
O4 C7 C7 117.7(4) . 2_554 ?
O3 C7 C7 115.5(3) . 2_554 ?
O6 C8 O5 126.7(3) . . ?
O6 C8 C8 117.1(4) . 7_525 ?
O5 C8 C8 116.2(3) . 7_525 ?
C1 O1 Sm 155.9(2) . . ?
C1 O2 Sm 148.5(3) . 7_535 ?
C7 O3 Sm 118.9(2) . . ?
C7 O4 Sm 119.3(2) . 2_554 ?
C8 O5 Sm 117.1(2) . . ?
C8 O6 Sm 118.6(2) . 7_525 ?
C5 N C4 117.6(3) . . ?

loop_
_geom_bond_atom_site_label_1
_geom_bond_atom_site_label_2
_geom_bond_distance
_geom_bond_site_symmetry_2
_geom_bond_publ_flag
Sm O1 2.327(3) . ?
Sm O2 2.350(3) 7_535 ?
Sm O6 2.414(2) 7_525 ?
Sm O4 2.424(3) 2_554 ?
Sm O5 2.462(2) . ?
Sm OW1 2.471(3) . ?
Sm O3 2.478(2) . ?
Sm OW2 2.493(2) . ?
C1 O2 1.243(4) . ?
C1 O1 1.247(4) . ?
C1 C2 1.504(4) . ?
C2 C3 1.384(5) . ?
C2 C6 1.389(5) . ?
C3 C4 1.385(5) . ?
C4 N 1.336(6) . ?
C5 N 1.330(5) . ?
C5 C6 1.377(5) . ?
C7 O4 1.244(4) . ?
C7 O3 1.257(4) . ?
C7 C7 1.540(7) 2_554 ?
C8 O6 1.249(4) . ?
C8 O5 1.259(4) . ?
C8 C8 1.541(6) 7_525 ?
O2 Sm 2.350(3) 7_535 ?
O4 Sm 2.424(3) 2_554 ?
O6 Sm 2.414(2) 7_525 ?
